data_7111626
loop_
_publ_author_name
'Pang, Hai-jun'
'Peng, Jun'
'Zhang, Chun-jing'
'Li, Yang-guang'
'Zhang, Peng-peng'
'Ma, Hui-yuan'
'Su, Zhong-min'

_publ_section_title
;
 A polyoxometalate-encapsulated 3D porous metal--organic pseudo-rotaxane
 framework
;
_journal_issue 28
_journal_name_full 'Chemical Communications'
_journal_page_first 5097
_journal_page_last 5099
_journal_paper_doi 10.1039/c003048a
_journal_volume 46
_journal_year 2010
_chemical_formula_sum 'C80 H86 Cu4 N16 O86 P2 W24'
_chemical_formula_weight 7375.8866
_chemical_name_systematic
;
?
;
_space_group_IT_number 48
_symmetry_cell_setting orthorhombic
_symmetry_space_group_name_Hall '-P 2ab 2bc'
_symmetry_space_group_name_H-M 'P n n n :2'
_atom_sites_solution_hydrogens geom
_atom_sites_solution_primary direct
_atom_sites_solution_secondary difmap
_audit_creation_method SHELXL-97
_cell_angle_alpha 90.000(5)
_cell_angle_beta 90.000(5)
_cell_angle_gamma 90.000(5)
_cell_formula_units_Z 2
_cell_length_a 14.172(5)
_cell_length_b 24.011(5)
_cell_length_c 26.274(5)
_cell_measurement_reflns_used 25
_cell_measurement_temperature 293(2)
_cell_measurement_theta_max 15
_cell_measurement_theta_min 7.5
_cell_volume 8941(4)
_computing_structure_refinement 'SHELXL-97 (Sheldrick, 1997)'
_computing_structure_solution 'SHELXS-97 (Sheldrick, 1990)'
_diffrn_ambient_temperature 293(2)
_diffrn_measured_fraction_theta_full 0.997
_diffrn_measured_fraction_theta_max 0.994
_diffrn_measurement_device_type 'CCD area detector'
_diffrn_measurement_method 'phi and omega scans'
_diffrn_radiation_monochromator graphite
_diffrn_radiation_source 'fine-focus sealed tube'
_diffrn_radiation_type MoK\a
_diffrn_radiation_wavelength 0.71069
_diffrn_reflns_av_R_equivalents 0.0804
_diffrn_reflns_av_sigmaI/netI 0.0782
_diffrn_reflns_limit_h_max 16
_diffrn_reflns_limit_h_min -16
_diffrn_reflns_limit_k_max 28
_diffrn_reflns_limit_k_min -22
_diffrn_reflns_limit_l_max 31
_diffrn_reflns_limit_l_min -31
_diffrn_reflns_number 44182
_diffrn_reflns_theta_full 25.00
_diffrn_reflns_theta_max 25.28
_diffrn_reflns_theta_min 1.63
_exptl_absorpt_coefficient_mu 15.928
_exptl_absorpt_correction_T_max 0.030
_exptl_absorpt_correction_T_min 0.022
_exptl_absorpt_correction_type empirical
_exptl_crystal_colour red
_exptl_crystal_density_diffrn 2.735
_exptl_crystal_density_method 'not measured'
_exptl_crystal_description block
_exptl_crystal_F_000 6548
_exptl_crystal_size_max 0.26
_exptl_crystal_size_mid 0.24
_exptl_crystal_size_min 0.22
_refine_diff_density_max 1.477
_refine_diff_density_min -1.214
_refine_diff_density_rms 0.150
_refine_ls_extinction_method none
_refine_ls_goodness_of_fit_ref 0.826
_refine_ls_hydrogen_treatment refall
_refine_ls_matrix_type full
_refine_ls_number_parameters 458
_refine_ls_number_reflns 8084
_refine_ls_number_restraints 234
_refine_ls_restrained_S_all 1.048
_refine_ls_R_factor_all 0.1129
_refine_ls_R_factor_gt 0.0466
_refine_ls_shift/su_max 0.001
_refine_ls_shift/su_mean 0.000
_refine_ls_structure_factor_coef Fsqd
_refine_ls_weighting_details 'calc w=1/[\s^2^(Fo^2^)+(0.0597P)^2^+0.0000P] where P=(Fo^2^+2Fc^2^)/3'
_refine_ls_weighting_scheme calc
_refine_ls_wR_factor_gt 0.1034
_refine_ls_wR_factor_ref 0.1197
_reflns_number_gt 3699
_reflns_number_total 8084
_reflns_threshold_expression >2sigma(I)
_cod_data_source_file C003048Asup1.cif
_cod_data_source_block compound1
_cod_depositor_comments
;
The following automatic conversions were performed:

'_symmetry_cell_setting' value 'Orthorhombic' changed to
'orthorhombic' according to
/home/saulius/struct/CIF-dictionaries/cif_core.dic dictionary named
'cif_core.dic' version 2.4.2 from 2011-04-26.

Automatic conversion script
Id: cif_fix_values 1891 2012-01-12 08:04:46Z andrius 
;
_cod_original_sg_symbol_H-M 'Pnnn '
_cod_database_code 7111626

loop_
_symmetry_equiv_pos_as_xyz
'x, y, z'
'-x+1/2, -y+1/2, z'
'x, -y+1/2, -z+1/2'
'-x+1/2, y, -z+1/2'
'-x, -y, -z'
'x-1/2, y-1/2, -z'
'-x, y-1/2, z-1/2'
'x-1/2, -y, z-1/2'

loop_
_atom_site_label
_atom_site_type_symbol
_atom_site_fract_x
_atom_site_fract_y
_atom_site_fract_z
_atom_site_U_iso_or_equiv
_atom_site_adp_type
_atom_site_occupancy
_atom_site_symmetry_multiplicity
_atom_site_calc_flag
_atom_site_refinement_flags
W1 W 0.70561(6) -0.06052(4) 0.55347(3) 0.0822(3) Uani 1 1 d .
W2 W 0.40327(6) 0.12396(4) 0.55402(3) 0.0884(3) Uani 1 1 d .
W3 W 0.60937(6) 0.06295(4) 0.60752(3) 0.0796(3) Uani 1 1 d U
W4 W 0.71741(6) 0.00515(4) 0.43223(3) 0.0893(3) Uani 1 1 d .
W5 W 0.48851(7) -0.06593(4) 0.62092(3) 0.0893(3) Uani 1 1 d .
W6 W 0.62047(7) 0.12891(4) 0.48695(3) 0.0934(3) Uani 1 1 d U
P1 P 0.5000 0.0000 0.5000 0.0504(15) Uani 1 2 d S
O1 O 0.8206(9) 0.0088(7) 0.4009(5) 0.137(6) Uani 1 1 d .
O2 O 0.6612(8) 0.0911(5) 0.6587(5) 0.093(4) Uani 1 1 d .
O3 O 0.6805(10) 0.1886(5) 0.4793(5) 0.114(5) Uani 1 1 d .
O4 O 0.3625(12) 0.1821(6) 0.5789(6) 0.141(6) Uani 1 1 d .
O5 O 0.8032(9) -0.0884(7) 0.5804(7) 0.141(6) Uani 1 1 d .
O6 O 0.5632(15) 0.0335(8) 0.4634(7) 0.058(6) Uani 0.50 1 d P
O7 O 0.5604(12) 0.1216(5) 0.4223(6) 0.131(6) Uani 1 1 d .
O8 O 0.7558(10) -0.0218(6) 0.4973(5) 0.105(4) Uani 1 1 d .
O9 O 0.4948(9) 0.1040(7) 0.6036(5) 0.127(5) Uani 1 1 d .
O10 O 0.6550(10) 0.1077(6) 0.5540(5) 0.110(3) Uani 1 1 d U
O11 O 0.5565(15) -0.0145(7) 0.5454(7) 0.057(6) Uani 0.50 1 d P
O12 O 0.5393(9) 0.0059(5) 0.6372(5) 0.099(4) Uani 1 1 d .
O13 O 0.5228(12) 0.0575(9) 0.5269(7) 0.062(6) Uani 0.50 1 d P
O14 O 0.6122(9) -0.0861(5) 0.5991(5) 0.112(5) Uani 1 1 d .
O15 O 0.3281(10) 0.0701(5) 0.5811(5) 0.104(4) Uani 1 1 d .
O16 O 0.6984(9) 0.0089(5) 0.5879(5) 0.104(5) Uani 1 1 d .
Cu1 Cu -0.2500 0.0174(2) 0.7500 0.1307(15) Uani 1 2 d S
Cu2 Cu 1.0000 0.0000 0.5000 0.191(3) Uani 1 2 d S
O17 O 0.3319(11) 0.1159(5) 0.4935(5) 0.112(5) Uani 1 1 d .
C1 C 1.1224(11) -0.2407(7) 0.2754(3) 0.067(5) Uani 1 1 d DU
C2 C 1.1411(12) -0.1863(8) 0.2905(7) 0.079(5) Uani 1 1 d U
H2A H 1.1499 -0.1592 0.2657 0.095 Uiso 1 1 calc R
O18 O 0.4843(10) -0.0960(7) 0.6787(5) 0.124(5) Uani 1 1 d .
C3 C 1.1075(11) -0.2624(7) 0.3657(7) 0.073(5) Uani 1 1 d U
H3A H 1.0942 -0.2884 0.3909 0.087 Uiso 1 1 calc R
C4 C 1.1325(11) -0.2069(7) 0.3787(7) 0.066(5) Uani 1 1 d U
C5 C 1.1031(11) -0.2771(8) 0.3151(7) 0.075(5) Uani 1 1 d U
H5A H 1.0863 -0.3135 0.3071 0.090 Uiso 1 1 calc R
O19 O 0.6341(10) 0.0303(6) 0.3823(6) 0.123(5) Uani 1 1 d .
O20 O 0.7098(11) 0.0774(7) 0.4627(6) 0.131(6) Uani 1 1 d .
C6 C 1.1470(12) -0.1715(8) 0.3401(8) 0.083(6) Uani 1 1 d U
H6A H 1.1618 -0.1347 0.3478 0.100 Uiso 1 1 calc R
O21 O 0.5022(9) 0.1523(7) 0.5134(6) 0.131(6) Uani 1 1 d .
C7 C 1.1415(14) -0.1918(8) 0.4338(7) 0.096(6) Uani 1 1 d U
H7A H 1.1331 -0.2250 0.4544 0.115 Uiso 1 1 calc R
H7B H 1.2044 -0.1776 0.4402 0.115 Uiso 1 1 calc R
O22 O 0.5903(15) -0.0274(9) 0.4906(8) 0.066(6) Uani 0.50 1 d P
C9 C 0.1182(16) 0.0506(8) 0.7206(9) 0.139(4) Uani 1 1 d DU
H9A H 0.1461 0.0284 0.7476 0.167 Uiso 1 1 calc RD
H9B H 0.1573 0.0454 0.6907 0.167 Uiso 1 1 calc RD
N1 N 1.0720(11) -0.1499(6) 0.4492(5) 0.089(5) Uani 1 1 d G
C10 C 0.9786(12) -0.1561(7) 0.4520(7) 0.137(9) Uani 1 1 d GU
H10A H 0.9451 -0.1884 0.4446 0.164 Uiso 1 1 calc R
C11 C 0.9418(11) -0.1078(9) 0.4671(7) 0.143(10) Uani 1 1 d GU
H11A H 0.8781 -0.1005 0.4722 0.172 Uiso 1 1 calc R
N2 N 1.0123(14) -0.0718(6) 0.4737(5) 0.126(7) Uani 1 1 d GU
C12 C 1.0928(11) -0.0978(7) 0.4626(6) 0.107(7) Uani 1 1 d GU
H12A H 1.1529 -0.0824 0.4640 0.128 Uiso 1 1 calc R
C13 C 0.1289(11) 0.1388(5) 0.6912(5) 0.148(10) Uani 1 1 d GU
H13A H 0.1306 0.1221 0.6593 0.177 Uiso 1 1 calc R
C14 C 0.1295(10) 0.1966(4) 0.6953(6) 0.143(9) Uani 1 1 d GU
H14A H 0.1316 0.2185 0.6662 0.172 Uiso 1 1 calc R
C15 C 0.1270(10) 0.2215(3) 0.7430(7) 0.114(8) Uani 1 1 d GDU
C16 C 0.1239(10) 0.1888(6) 0.7866(5) 0.139(9) Uani 1 1 d GU
H16A H 0.1222 0.2055 0.8186 0.166 Uiso 1 1 calc R
C17 C 0.1233(10) 0.1311(6) 0.7825(5) 0.136(5) Uani 1 1 d GU
H17A H 0.1212 0.1092 0.8117 0.163 Uiso 1 1 calc RD
C18 C 0.1258(11) 0.1061(3) 0.7348(7) 0.141(4) Uani 1 1 d GDU
N3 N -0.1327(10) 0.0165(7) 0.7179(6) 0.124(6) Uani 1 1 d GU
C19 C -0.0514(13) 0.0282(7) 0.7427(5) 0.139(4) Uani 1 1 d GU
H19A H -0.0457 0.0368 0.7770 0.167 Uiso 1 1 calc R
N4 N 0.0201(10) 0.0251(7) 0.7087(7) 0.137(4) Uani 1 1 d GU
C20 C -0.0170(12) 0.0116(7) 0.6629(6) 0.140(5) Uani 1 1 d GU
H20A H 0.0165 0.0068 0.6328 0.167 Uiso 1 1 calc R
C21 C -0.1114(12) 0.0063(7) 0.6685(6) 0.136(8) Uani 1 1 d GU
H21B H -0.1542 -0.0027 0.6430 0.163 Uiso 1 1 calc R

loop_
_atom_site_aniso_label
_atom_site_aniso_U_11
_atom_site_aniso_U_22
_atom_site_aniso_U_33
_atom_site_aniso_U_23
_atom_site_aniso_U_13
_atom_site_aniso_U_12
W1 0.0784(6) 0.0967(7) 0.0714(5) -0.0125(5) -0.0036(4) 0.0140(5)
W2 0.0936(7) 0.0900(7) 0.0816(6) -0.0152(5) 0.0062(5) 0.0206(5)
W3 0.0825(6) 0.1028(7) 0.0537(5) -0.0070(4) 0.0021(4) -0.0157(5)
W4 0.0692(6) 0.1210(8) 0.0777(6) -0.0167(5) 0.0194(4) -0.0041(5)
W5 0.1182(8) 0.0926(7) 0.0569(5) 0.0072(4) -0.0041(5) -0.0207(5)
W6 0.1020(7) 0.0871(7) 0.0912(7) 0.0137(5) -0.0105(5) -0.0264(6)
P1 0.054(4) 0.060(4) 0.037(3) 0.000(3) 0.005(3) -0.002(4)
O1 0.082(10) 0.232(18) 0.096(10) -0.020(11) 0.045(8) -0.037(10)
O2 0.080(8) 0.109(10) 0.090(9) -0.030(8) -0.003(7) -0.011(7)
O3 0.134(12) 0.085(10) 0.123(11) 0.020(8) -0.024(9) -0.061(9)
O4 0.197(16) 0.106(11) 0.120(12) -0.065(10) -0.024(11) 0.046(11)
O5 0.092(11) 0.148(14) 0.184(16) 0.001(12) -0.062(11) 0.031(9)
O6 0.075(15) 0.049(14) 0.051(13) 0.012(10) -0.004(11) 0.008(11)
O7 0.163(14) 0.091(11) 0.139(13) -0.024(9) -0.051(12) 0.025(10)
O8 0.108(10) 0.122(11) 0.085(10) -0.008(8) 0.005(8) -0.011(9)
O9 0.081(10) 0.184(15) 0.115(12) 0.065(11) 0.007(8) 0.013(9)
O10 0.100(7) 0.132(7) 0.098(7) 0.034(6) 0.001(6) -0.011(6)
O11 0.075(15) 0.042(13) 0.053(13) 0.007(10) 0.017(12) 0.011(11)
O12 0.115(10) 0.098(10) 0.086(9) -0.020(7) 0.039(8) -0.031(8)
O13 0.036(12) 0.093(17) 0.055(13) -0.017(12) 0.008(10) 0.000(11)
O14 0.122(12) 0.097(10) 0.118(11) -0.031(8) 0.061(9) -0.027(8)
O15 0.138(12) 0.108(11) 0.067(8) -0.024(7) -0.001(8) 0.022(10)
O16 0.131(12) 0.105(11) 0.077(9) -0.015(7) 0.032(8) -0.057(9)
Cu1 0.119(3) 0.167(4) 0.106(3) 0.000 0.036(3) 0.000
Cu2 0.353(9) 0.127(4) 0.093(3) -0.030(3) 0.004(4) 0.124(5)
O17 0.141(12) 0.107(11) 0.088(10) -0.019(8) 0.003(9) 0.008(9)
C1 0.055(8) 0.062(9) 0.084(10) -0.014(8) 0.004(7) 0.006(8)
C2 0.076(9) 0.073(10) 0.088(10) -0.006(8) 0.005(8) -0.014(8)
O18 0.163(14) 0.147(13) 0.063(9) 0.044(9) 0.009(9) -0.036(11)
C3 0.059(9) 0.070(10) 0.089(10) -0.003(8) 0.000(8) 0.003(8)
C4 0.060(9) 0.066(9) 0.074(9) -0.024(8) -0.009(8) 0.000(8)
C5 0.068(9) 0.073(9) 0.084(10) -0.019(8) -0.002(8) -0.001(8)
O19 0.112(11) 0.116(11) 0.139(13) -0.042(10) -0.025(10) 0.022(9)
O20 0.148(14) 0.140(13) 0.106(11) -0.028(10) -0.029(10) -0.026(11)
C6 0.076(10) 0.078(10) 0.095(11) -0.007(9) 0.008(9) -0.001(8)
O21 0.103(11) 0.178(15) 0.114(12) 0.088(11) 0.006(9) 0.005(10)
C7 0.089(10) 0.097(11) 0.101(11) -0.014(9) -0.008(9) 0.016(9)
O22 0.076(17) 0.062(15) 0.061(15) -0.019(11) -0.001(12) 0.011(12)
C9 0.118(7) 0.178(7) 0.121(7) -0.008(6) 0.006(6) 0.011(6)
N1 0.105(13) 0.076(12) 0.085(12) -0.018(9) -0.011(10) 0.009(10)
C10 0.145(13) 0.129(13) 0.137(13) -0.001(10) 0.006(11) 0.009(11)
C11 0.140(14) 0.141(14) 0.148(14) -0.008(11) 0.018(11) 0.034(10)
N2 0.183(19) 0.103(14) 0.092(13) -0.036(11) 0.008(14) 0.044(12)
C12 0.111(12) 0.100(12) 0.109(12) -0.010(10) -0.003(10) 0.017(10)
C13 0.129(13) 0.173(14) 0.140(13) -0.006(11) -0.001(11) 0.000(11)
C14 0.136(13) 0.171(14) 0.124(13) -0.020(11) -0.003(10) -0.002(11)
C15 0.083(10) 0.156(13) 0.103(11) -0.013(11) 0.005(10) -0.002(9)
C16 0.119(12) 0.164(13) 0.133(13) -0.009(11) 0.006(10) -0.009(11)
C17 0.115(7) 0.176(8) 0.117(7) -0.010(7) 0.007(6) 0.012(7)
C18 0.119(7) 0.177(7) 0.126(7) -0.009(6) 0.006(6) 0.011(6)
N3 0.119(10) 0.167(18) 0.087(11) 0.003(12) 0.023(9) 0.005(12)
C19 0.120(7) 0.177(7) 0.120(7) -0.007(6) 0.008(6) 0.010(6)
N4 0.114(7) 0.183(8) 0.112(7) -0.012(7) 0.007(6) 0.014(7)
C20 0.122(7) 0.176(8) 0.120(7) -0.012(7) 0.009(6) 0.009(7)
C21 0.131(13) 0.157(13) 0.120(10) -0.018(10) 0.012(9) 0.003(10)

loop_
_atom_type_symbol
_atom_type_description
_atom_type_scat_dispersion_real
_atom_type_scat_dispersion_imag
_atom_type_scat_source
C C 0.0033 0.0016 'International Tables Vol C Tables 4.2.6.8 and 6.1.1.4'
N N 0.0061 0.0033 'International Tables Vol C Tables 4.2.6.8 and 6.1.1.4'
O O 0.0106 0.0060 'International Tables Vol C Tables 4.2.6.8 and 6.1.1.4'
P P 0.1023 0.0942 'International Tables Vol C Tables 4.2.6.8 and 6.1.1.4'
Cu Cu 0.3201 1.2651 'International Tables Vol C Tables 4.2.6.8 and 6.1.1.4'
W W -0.8490 6.8722 'International Tables Vol C Tables 4.2.6.8 and 6.1.1.4'
H H 0.0000 0.0000 'International Tables Vol C Tables 4.2.6.8 and 6.1.1.4'

loop_
_geom_angle_atom_site_label_1
_geom_angle_atom_site_label_2
_geom_angle_atom_site_label_3
_geom_angle
_geom_angle_site_symmetry_1
_geom_angle_site_symmetry_3
O5 W1 O8 102.3(7) . .
O5 W1 O16 101.1(7) . .
O8 W1 O16 87.7(5) . .
O5 W1 O17 103.0(7) . 5_656
O8 W1 O17 86.6(6) . 5_656
O16 W1 O17 155.9(6) . 5_656
O5 W1 O14 100.3(8) . .
O8 W1 O14 157.3(6) . .
O16 W1 O14 86.9(5) . .
O17 W1 O14 89.3(6) 5_656 .
O5 W1 O11 160.3(8) . .
O8 W1 O11 92.1(6) . .
O16 W1 O11 65.8(6) . .
O17 W1 O11 91.1(7) 5_656 .
O14 W1 O11 65.6(6) . .
O5 W1 O22 162.4(8) . .
O8 W1 O22 64.2(7) . .
O16 W1 O22 90.0(6) . .
O17 W1 O22 66.5(6) 5_656 .
O14 W1 O22 93.8(7) . .
O11 W1 O22 37.2(6) . .
O4 W2 O15 104.0(7) . .
O4 W2 O21 100.3(8) . .
O15 W2 O21 155.7(7) . .
O4 W2 O17 103.4(7) . .
O15 W2 O17 86.8(6) . .
O21 W2 O17 87.7(6) . .
O4 W2 O9 100.4(8) . .
O15 W2 O9 87.3(6) . .
O21 W2 O9 88.3(6) . .
O17 W2 O9 156.1(7) . .
O4 W2 O13 156.5(8) . .
O15 W2 O13 93.2(6) . .
O21 W2 O13 63.5(7) . .
O17 W2 O13 93.4(6) . .
O9 W2 O13 64.0(7) . .
O2 W3 O12 101.2(6) . .
O2 W3 O10 102.7(6) . .
O12 W3 O10 156.1(6) . .
O2 W3 O16 101.8(6) . .
O12 W3 O16 88.0(5) . .
O10 W3 O16 87.6(6) . .
O2 W3 O9 102.0(7) . .
O12 W3 O9 87.1(6) . .
O10 W3 O9 87.6(6) . .
O16 W3 O9 156.2(7) . .
O2 W3 O13 159.2(7) . .
O12 W3 O13 93.2(6) . .
O10 W3 O13 63.7(6) . .
O16 W3 O13 93.5(6) . .
O9 W3 O13 63.5(7) . .
O1 W4 O19 101.0(7) . .
O1 W4 O8 102.0(7) . .
O19 W4 O8 157.0(6) . .
O1 W4 O20 101.9(8) . .
O19 W4 O20 88.0(6) . .
O8 W4 O20 87.1(6) . .
O1 W4 O15 104.4(7) . 5_656
O19 W4 O15 87.9(6) . 5_656
O8 W4 O15 86.6(5) . 5_656
O20 W4 O15 153.7(6) . 5_656
O1 W4 O6 158.9(8) . .
O19 W4 O6 65.0(6) . .
O8 W4 O6 92.8(6) . .
O20 W4 O6 63.6(7) . .
O15 W4 O6 91.3(6) 5_656 .
O1 W4 O22 161.3(8) . .
O19 W4 O22 94.4(7) . .
O8 W4 O22 63.1(6) . .
O20 W4 O22 89.2(7) . .
O15 W4 O22 65.2(6) 5_656 .
O6 W4 O22 39.7(6) . .
O18 W5 O7 103.0(7) . 5_656
O18 W5 O14 101.3(7) . .
O7 W5 O14 88.7(6) 5_656 .
O18 W5 O12 101.5(6) . .
O7 W5 O12 155.5(6) 5_656 .
O14 W5 O12 87.1(5) . .
O18 W5 O19 101.4(7) . 5_656
O7 W5 O19 87.6(6) 5_656 5_656
O14 W5 O19 157.3(7) . 5_656
O12 W5 O19 87.1(6) . 5_656
O18 W5 O6 159.8(7) . 5_656
O7 W5 O6 64.7(6) 5_656 5_656
O14 W5 O6 94.8(7) . 5_656
O12 W5 O6 91.6(6) . 5_656
O19 W5 O6 63.5(7) 5_656 5_656
O18 W5 O11 158.7(7) . .
O7 W5 O11 90.8(7) 5_656 .
O14 W5 O11 62.5(6) . .
O12 W5 O11 65.9(6) . .
O19 W5 O11 95.2(7) 5_656 .
O6 W5 O11 41.6(7) 5_656 .
O3 W6 O20 100.3(7) . .
O3 W6 O10 102.1(6) . .
O20 W6 O10 87.9(6) . .
O3 W6 O21 103.8(7) . .
O20 W6 O21 155.8(7) . .
O10 W6 O21 88.1(6) . .
O3 W6 O7 101.4(7) . .
O20 W6 O7 86.5(6) . .
O10 W6 O7 156.5(6) . .
O21 W6 O7 87.7(7) . .
O3 W6 O13 159.8(7) . .
O20 W6 O13 93.8(7) . .
O10 W6 O13 63.8(6) . .
O21 W6 O13 63.2(6) . .
O7 W6 O13 93.7(7) . .
O3 W6 O6 156.2(7) . .
O20 W6 O6 62.2(6) . .
O10 W6 O6 93.8(6) . .
O21 W6 O6 94.3(7) . .
O7 W6 O6 63.4(6) . .
O13 W6 O6 44.0(6) . .
O22 P1 O22 180.0(16) 5_656 .
O22 P1 O11 116.4(10) 5_656 .
O22 P1 O11 63.6(10) . .
O22 P1 O11 63.6(10) 5_656 5_656
O22 P1 O11 116.4(10) . 5_656
O11 P1 O11 180.0(9) . 5_656
O22 P1 O6 67.7(11) 5_656 5_656
O22 P1 O6 112.3(11) . 5_656
O11 P1 O6 71.8(10) . 5_656
O11 P1 O6 108.2(10) 5_656 5_656
O22 P1 O6 112.3(11) 5_656 .
O22 P1 O6 67.7(11) . .
O11 P1 O6 108.2(10) . .
O11 P1 O6 71.8(10) 5_656 .
O6 P1 O6 180.0(16) 5_656 .
O22 P1 O13 73.2(10) 5_656 .
O22 P1 O13 106.8(10) . .
O11 P1 O13 74.6(10) . .
O11 P1 O13 105.4(10) 5_656 .
O6 P1 O13 107.2(10) 5_656 .
O6 P1 O13 72.8(10) . .
O22 P1 O13 106.8(10) 5_656 5_656
O22 P1 O13 73.2(10) . 5_656
O11 P1 O13 105.4(10) . 5_656
O11 P1 O13 74.6(10) 5_656 5_656
O6 P1 O13 72.8(10) 5_656 5_656
O6 P1 O13 107.2(10) . 5_656
O13 P1 O13 180.0(8) . 5_656
P1 O6 O22 53.9(10) . .
P1 O6 O11 52.5(9) . 5_656
O22 O6 O11 92.9(14) . 5_656
P1 O6 W4 126.0(10) . .
O22 O6 W4 72.1(10) . .
O11 O6 W4 138.1(12) 5_656 .
P1 O6 W5 123.7(11) . 5_656
O22 O6 W5 136.9(12) . 5_656
O11 O6 W5 71.2(9) 5_656 5_656
W4 O6 W5 93.0(7) . 5_656
P1 O6 W6 120.8(10) . .
O22 O6 W6 128.3(12) . .
O11 O6 W6 125.3(11) 5_656 .
W4 O6 W6 92.7(7) . .
W5 O6 W6 91.6(6) 5_656 .
W5 O7 W6 139.9(8) 5_656 .
W1 O8 W4 139.7(8) . .
W3 O9 W2 138.6(9) . .
W3 O10 W6 139.2(8) . .
P1 O11 O22 57.6(11) . .
P1 O11 O6 55.7(9) . 5_656
O22 O11 O6 97.0(15) . 5_656
P1 O11 W1 131.1(11) . .
O22 O11 W1 73.5(11) . .
O6 O11 W1 137.5(11) 5_656 .
P1 O11 W5 122.8(11) . .
O22 O11 W5 138.5(13) . .
O6 O11 W5 67.2(8) 5_656 .
W1 O11 W5 92.4(6) . .
W3 O12 W5 140.2(7) . .
P1 O13 O22 50.3(9) . 5_656
P1 O13 W6 122.5(10) . .
O22 O13 W6 132.1(12) 5_656 .
P1 O13 W2 124.1(10) . .
O22 O13 W2 73.8(9) 5_656 .
W6 O13 W2 93.4(7) . .
P1 O13 W3 122.3(11) . .
O22 O13 W3 132.9(12) 5_656 .
W6 O13 W3 92.9(7) . .
W2 O13 W3 93.4(7) . .
W1 O14 W5 138.9(8) . .
W2 O15 W4 141.4(7) . 5_656
W1 O16 W3 140.5(7) . .
N3 Cu1 N3 178.7(10) 4_456 .
N2 Cu2 N2 180(2) 5_756 .
W2 O17 W1 140.3(8) . 5_656
C2 C1 C5 114.4(12) . .
C2 C1 C1 125(2) . 3_545
C5 C1 C1 121(2) . 3_545
C6 C2 C1 122.3(17) . .
C6 C2 H2A 118.9 . .
C1 C2 H2A 118.9 . .
C5 C3 C4 119.0(17) . .
C5 C3 H3A 120.5 . .
C4 C3 H3A 120.5 . .
C6 C4 C3 116.8(17) . .
C6 C4 C7 124.4(17) . .
C3 C4 C7 118.8(18) . .
C3 C5 C1 123.8(16) . .
C3 C5 H5A 118.1 . .
C1 C5 H5A 118.1 . .
W4 O19 W5 137.9(8) . 5_656
W6 O20 W4 140.8(8) . .
C4 C6 C2 123.5(19) . .
C4 C6 H6A 118.2 . .
C2 C6 H6A 118.2 . .
W2 O21 W6 139.1(8) . .
N1 C7 C4 112.0(15) . .
N1 C7 H7A 109.2 . .
C4 C7 H7A 109.2 . .
N1 C7 H7B 109.2 . .
C4 C7 H7B 109.2 . .
H7A C7 H7B 107.9 . .
P1 O22 O11 58.7(11) . .
P1 O22 O6 58.4(10) . .
O11 O22 O6 98.6(14) . .
P1 O22 O13 56.5(9) . 5_656
O11 O22 O13 92.4(15) . 5_656
O6 O22 O13 92.1(14) . 5_656
P1 O22 W1 128.0(11) . .
O11 O22 W1 69.3(11) . .
O6 O22 W1 136.3(13) . .
O13 O22 W1 128.9(13) 5_656 .
P1 O22 W4 126.6(12) . .
O11 O22 W4 137.1(14) . .
O6 O22 W4 68.2(10) . .
O13 O22 W4 127.3(12) 5_656 .
W1 O22 W4 92.0(7) . .
C18 C9 N4 120.1(18) . .
C18 C9 H9A 107.3 . .
N4 C9 H9A 107.3 . .
C18 C9 H9B 107.3 . .
N4 C9 H9B 107.3 . .
H9A C9 H9B 106.9 . .
C10 N1 C12 108.0 . .
C10 N1 C7 127.4(16) . .
C12 N1 C7 124.7(16) . .
C11 C10 N1 108.0 . .
C11 C10 H10A 126.0 . .
N1 C10 H10A 126.0 . .
C10 C11 N2 108.0 . .
C10 C11 H11A 126.0 . .
N2 C11 H11A 126.0 . .
C12 N2 C11 108.0 . .
C12 N2 Cu2 126.5(13) . .
C11 N2 Cu2 125.2(13) . .
N2 C12 N1 108.0 . .
N2 C12 H12A 126.0 . .
N1 C12 H12A 126.0 . .
C14 C13 C18 120.0 . .
C14 C13 H13A 120.0 . .
C18 C13 H13A 120.0 . .
C15 C14 C13 120.0 . .
C15 C14 H14A 120.0 . .
C13 C14 H14A 120.0 . .
C16 C15 C14 120.0 . .
C16 C15 C15 109(2) . 3_556
C14 C15 C15 131(2) . 3_556
C15 C16 C17 120.0 . .
C15 C16 H16A 120.0 . .
C17 C16 H16A 120.0 . .
C16 C17 C18 120.0 . .
C16 C17 H17A 120.0 . .
C18 C17 H17A 120.0 . .
C17 C18 C13 120.0 . .
C17 C18 C9 130.9(14) . .
C13 C18 C9 108.9(14) . .
C19 N3 C21 108.0 . .
C19 N3 Cu1 122.6(11) . .
C21 N3 Cu1 129.4(11) . .
N3 C19 N4 108.0 . .
N3 C19 H19A 126.0 . .
N4 C19 H19A 126.0 . .
C20 N4 C19 108.0 . .
C20 N4 C9 128.5(16) . .
C19 N4 C9 121.1(15) . .
N4 C20 C21 108.0 . .
N4 C20 H20A 126.0 . .
C21 C20 H20A 126.0 . .
C20 C21 N3 108.0 . .
C20 C21 H21B 126.0 . .
N3 C21 H21B 126.0 . .

loop_
_geom_bond_atom_site_label_1
_geom_bond_atom_site_label_2
_geom_bond_distance
_geom_bond_site_symmetry_2
W1 O5 1.692(12) .
W1 O8 1.884(13) .
W1 O16 1.898(13) .
W1 O17 1.891(13) 5_656
W1 O14 1.888(12) .
W1 O11 2.39(2) .
W1 O22 2.45(2) .
W2 O4 1.645(13) .
W2 O15 1.820(14) .
W2 O21 1.888(13) .
W2 O17 1.894(14) .
W2 O9 1.900(13) .
W2 O13 2.434(19) .
W3 O2 1.674(11) .
W3 O12 1.861(12) .
W3 O10 1.885(12) .
W3 O16 1.883(14) .
W3 O9 1.902(13) .
W3 O13 2.45(2) .
W4 O1 1.680(12) .
W4 O19 1.865(14) .
W4 O8 1.907(13) .
W4 O20 1.914(15) .
W4 O15 1.951(13) 5_656
W4 O6 2.43(2) .
W4 O22 2.49(2) .
W5 O18 1.683(11) .
W5 O7 1.886(14) 5_656
W5 O14 1.907(12) .
W5 O12 1.918(12) .
W5 O19 1.939(14) 5_656
W5 O6 2.461(19) 5_656
W5 O11 2.527(18) .
W6 O3 1.678(11) .
W6 O20 1.881(16) .
W6 O10 1.897(13) .
W6 O21 1.900(14) .
W6 O7 1.908(15) .
W6 O13 2.44(2) .
W6 O6 2.51(2) .
P1 O22 1.46(2) 5_656
P1 O22 1.46(2) .
P1 O11 1.48(2) .
P1 O11 1.48(2) 5_656
P1 O6 1.54(2) 5_656
P1 O6 1.54(2) .
P1 O13 1.58(2) .
P1 O13 1.58(2) 5_656
O6 O22 1.67(3) .
O6 O11 1.77(3) 5_656
O6 W5 2.461(18) 5_656
O7 W5 1.886(14) 5_656
O11 O22 1.55(3) .
O11 O6 1.77(3) 5_656
O13 O22 1.82(3) 5_656
O15 W4 1.951(13) 5_656
Cu1 N3 1.865(13) 4_456
Cu1 N3 1.865(13) .
Cu2 N2 1.87(3) 5_756
Cu2 N2 1.865(13) .
O17 W1 1.891(13) 5_656
C1 C2 1.39(2) .
C1 C5 1.39(2) .
C1 C1 1.405(12) 3_545
C2 C6 1.35(2) .
C2 H2A 0.9300 .
C3 C5 1.38(2) .
C3 C4 1.42(2) .
C3 H3A 0.9300 .
C4 C6 1.34(2) .
C4 C7 1.50(2) .
C5 H5A 0.9300 .
O19 W5 1.939(14) 5_656
C6 H6A 0.9300 .
C7 N1 1.46(2) .
C7 H7A 0.9700 .
C7 H7B 0.9700 .
O22 O13 1.82(3) 5_656
C9 C18 1.389(16) .
C9 N4 1.55(2) .
C9 H9A 0.9700 .
C9 H9B 0.9700 .
N1 C10 1.333(9) .
N1 C12 1.333(9) .
C10 C11 1.332(9) .
C10 H10A 0.9300 .
C11 N2 1.333(9) .
C11 H11A 0.9300 .
N2 C12 1.332(9) .
C12 H12A 0.9300 .
C13 C14 1.3900 .
C13 C18 1.3900 .
C13 H13A 0.9300 .
C14 C15 1.3900 .
C14 H14A 0.9300 .
C15 C16 1.3900 .
C15 C15 1.415(12) 3_556
C16 C17 1.3900 .
C16 H16A 0.9300 .
C17 C18 1.3900 .
C17 H17A 0.9300 .
N3 C19 1.353(9) .
N3 C21 1.353(9) .
C19 N4 1.353(9) .
C19 H19A 0.9300 .
N4 C20 1.352(9) .
C20 C21 1.352(9) .
C20 H20A 0.9300 .
C21 H21B 0.9300 .

loop_
_platon_squeeze_void_nr
_platon_squeeze_void_average_x
_platon_squeeze_void_average_y
_platon_squeeze_void_average_z
_platon_squeeze_void_volume
_platon_squeeze_void_count_electrons
1 0.000 0.250 0.250 1388.9 477.8
2 -0.035 0.750 0.750 1388.9 479.0
